data_4089484
loop_
_publ_author_name
'Plessow, Philipp N.'
'Weigel, Laura'
'Lindner, Ronald'
'Sch\"afer, Ansgar'
'Rominger, Frank'
'Limbach, Michael'
'Hofmann, Peter'

_publ_section_title
;
 Mechanistic Details of the Nickel-Mediated Formation of Acrylates from
 CO2, Ethylene and Methyl Iodide
;
_journal_issue 11
_journal_name_full Organometallics
_journal_page_first 3327
_journal_paper_doi 10.1021/om400262b
_journal_volume 32
_journal_year 2013
_chemical_formula_sum 'C54 H59 B F24 Ni O2 P2'
_chemical_formula_weight 1327.47
_chemical_name_common 'B6 in manuscript'
_space_group_IT_number 61
_space_group_name_Hall '-P 2ac 2ab'
_space_group_name_H-M_alt 'P b c a'
_symmetry_cell_setting orthorhombic
_symmetry_space_group_name_H-M 'P b c a'
_atom_sites_solution_hydrogens geom
_atom_sites_solution_primary direct
_atom_sites_solution_secondary difmap
_audit_creation_method SHELXL-97
_cell_angle_alpha 90.00
_cell_angle_beta 90.00
_cell_angle_gamma 90.00
_cell_formula_units_Z 8
_cell_length_a 18.8623(15)
_cell_length_b 24.459(2)
_cell_length_c 25.783(2)
_cell_measurement_reflns_used 9959
_cell_measurement_temperature 200(2)
_cell_measurement_theta_max 22.62
_cell_measurement_theta_min 2.30
_cell_volume 11895.1(16)
_computing_cell_refinement 'Bruker SAINT'
_computing_data_collection 'Bruker APEX2'
_computing_data_reduction 'Bruker SAINT'
_computing_molecular_graphics 'Bruker SHELXTL'
_computing_publication_material 'Bruker SHELXTL'
_computing_structure_refinement 'SHELXL-97 (Sheldrick, 2008)'
_computing_structure_solution 'SHELXS-97 (Sheldrick, 2008)'
_diffrn_ambient_temperature 200(2)
_diffrn_measured_fraction_theta_full 1.000
_diffrn_measured_fraction_theta_max 1.000
_diffrn_measurement_device_type 'Bruker APEX-II CCD'
_diffrn_measurement_method '\f and \w scans'
_diffrn_radiation_monochromator mirror
_diffrn_radiation_source 'ImuS microsource'
_diffrn_radiation_type MoK\a
_diffrn_radiation_wavelength 0.71073
_diffrn_reflns_av_R_equivalents 0.0801
_diffrn_reflns_av_sigmaI/netI 0.0407
_diffrn_reflns_limit_h_max 20
_diffrn_reflns_limit_h_min -20
_diffrn_reflns_limit_k_max 26
_diffrn_reflns_limit_k_min -26
_diffrn_reflns_limit_l_max 27
_diffrn_reflns_limit_l_min -28
_diffrn_reflns_number 97690
_diffrn_reflns_theta_full 22.72
_diffrn_reflns_theta_max 22.72
_diffrn_reflns_theta_min 1.58
_exptl_absorpt_coefficient_mu 0.495
_exptl_absorpt_correction_T_max 0.9662
_exptl_absorpt_correction_T_min 0.9295
_exptl_absorpt_correction_type multi-scan
_exptl_absorpt_process_details
;
Sheldrick, G. M. (2008). <i>SADABS</i>. University of G\"ottingen, Germany.
;
_exptl_crystal_colour yellow
_exptl_crystal_density_diffrn 1.482
_exptl_crystal_density_method 'not measured'
_exptl_crystal_description needle
_exptl_crystal_F_000 5424
_exptl_crystal_size_max 0.15
_exptl_crystal_size_mid 0.09
_exptl_crystal_size_min 0.07
_refine_diff_density_max 0.480
_refine_diff_density_min -0.377
_refine_diff_density_rms 0.058
_refine_ls_extinction_method none
_refine_ls_goodness_of_fit_ref 1.020
_refine_ls_hydrogen_treatment mixed
_refine_ls_matrix_type full
_refine_ls_number_parameters 852
_refine_ls_number_reflns 8004
_refine_ls_number_restraints 1559
_refine_ls_restrained_S_all 1.204
_refine_ls_R_factor_all 0.0854
_refine_ls_R_factor_gt 0.0507
_refine_ls_shift/su_max 0.001
_refine_ls_shift/su_mean 0.000
_refine_ls_structure_factor_coef Fsqd
_refine_ls_weighting_details 'calc w=1/[\s^2^(Fo^2^)+(0.0484P)^2^+24.8011P] where P=(Fo^2^+2Fc^2^)/3'
_refine_ls_weighting_scheme calc
_refine_ls_wR_factor_gt 0.1148
_refine_ls_wR_factor_ref 0.1345
_reflns_number_gt 5536
_reflns_number_total 8004
_reflns_threshold_expression >2sigma(I)
_cod_data_source_file om400262b_si_002.cif
_cod_data_source_block lw11
_cod_depositor_comments
;
The following automatic conversions were performed:

data item '_symmetry_cell_setting' value 'Orthorhombic' was changed
to 'orthorhombic' in accordance with the
/home/saulius/struct/COD-crude-data/automatic-downloads/DataCite-retrospective/ACS/depositions/lib/dictionaries/cif_core.dic
dictionary named 'cif_core.dic' version 2.4.2 last updated on
2011-04-26.

Automatic conversion script
Id: cif_fix_values 6909 2019-04-08 15:41:33Z antanas 
;
_cod_original_cell_volume 11895.4(18)
_cod_original_sg_symbol_H-M Pbca
_cod_database_code 4089484

loop_
_symmetry_equiv_pos_as_xyz
'x, y, z'
'-x+1/2, -y, z+1/2'
'-x, y+1/2, -z+1/2'
'x+1/2, -y+1/2, -z'
'-x, -y, -z'
'x-1/2, y, -z-1/2'
'x, -y-1/2, z-1/2'
'-x-1/2, y-1/2, z'

loop_
_atom_site_label
_atom_site_type_symbol
_atom_site_fract_x
_atom_site_fract_y
_atom_site_fract_z
_atom_site_U_iso_or_equiv
_atom_site_adp_type
_atom_site_occupancy
_atom_site_symmetry_multiplicity
_atom_site_calc_flag
_atom_site_refinement_flags
_atom_site_disorder_assembly
_atom_site_disorder_group
Ni1 Ni 0.28187(3) 1.01326(3) 0.28316(2) 0.0385(2) Uani 1 1 d . . .
P1 P 0.39157(7) 1.01599(6) 0.30917(5) 0.0402(4) Uani 1 1 d . A .
P2 P 0.24267(8) 0.99775(7) 0.36292(6) 0.0480(4) Uani 1 1 d . A .
C1 C 0.2443(6) 0.9967(3) 0.2074(3) 0.043(2) Uani 0.821(8) 1 d PDU A 1
O1 O 0.1962(3) 0.9976(2) 0.24312(19) 0.0454(15) Uani 0.821(8) 1 d PDU A 1
C2 C 0.2955(4) 1.0392(3) 0.2091(3) 0.0436(19) Uani 0.821(8) 1 d PDU A 1
H2 H 0.334(3) 1.034(3) 0.188(3) 0.05(2) Uiso 0.821(8) 1 d P A 1
C3 C 0.2674(5) 1.0976(3) 0.2081(3) 0.066(3) Uani 0.821(8) 1 d PDU A 1
H3A H 0.2434 1.1044 0.1750 0.099 Uiso 0.821(8) 1 calc PR A 1
H3B H 0.3070 1.1232 0.2120 0.099 Uiso 0.821(8) 1 calc PR A 1
H3C H 0.2337 1.1028 0.2367 0.099 Uiso 0.821(8) 1 calc PR A 1
O4 O 0.2546(3) 0.9540(2) 0.17664(17) 0.0546(17) Uani 0.821(8) 1 d PDU A 1
C4 C 0.2113(6) 0.9065(4) 0.1819(5) 0.071(3) Uani 0.821(8) 1 d PDU A 1
H4A H 0.2256 0.8792 0.1561 0.106 Uiso 0.821(8) 1 calc PR A 1
H4B H 0.1615 0.9164 0.1762 0.106 Uiso 0.821(8) 1 calc PR A 1
H4C H 0.2169 0.8913 0.2168 0.106 Uiso 0.821(8) 1 calc PR A 1
C1B C 0.2234(19) 0.9923(14) 0.223(2) 0.05(2) Uiso 0.179(8) 1 d PDU A 2
O1B O 0.2887(16) 1.0017(14) 0.2089(11) 0.068(11) Uiso 0.179(8) 1 d PDU A 2
C2B C 0.1877(19) 1.0354(14) 0.2473(14) 0.064(12) Uiso 0.179(8) 1 d PDU A 2
H2B H 0.1418 1.0279 0.2653 0.077 Uiso 0.179(8) 1 calc PR A 2
C3B C 0.200(3) 1.0922(16) 0.222(2) 0.12(2) Uiso 0.179(8) 1 d PDU A 2
H3B1 H 0.1721 1.1197 0.2412 0.183 Uiso 0.179(8) 1 calc PR A 2
H3B2 H 0.1848 1.0913 0.1861 0.183 Uiso 0.179(8) 1 calc PR A 2
H3B3 H 0.2503 1.1016 0.2243 0.183 Uiso 0.179(8) 1 calc PR A 2
O4B O 0.1885(16) 0.9474(13) 0.2069(13) 0.107(13) Uiso 0.179(8) 1 d PDU A 2
C4B C 0.230(5) 0.901(3) 0.193(5) 0.27(8) Uiso 0.179(8) 1 d PDU A 2
H4B1 H 0.1991 0.8698 0.1851 0.409 Uiso 0.179(8) 1 calc PR A 2
H4B2 H 0.2622 0.8912 0.2213 0.409 Uiso 0.179(8) 1 calc PR A 2
H4B3 H 0.2586 0.9095 0.1618 0.409 Uiso 0.179(8) 1 calc PR A 2
C9 C 0.3880(3) 1.0130(3) 0.3808(2) 0.0503(15) Uani 1 1 d . . .
H9A H 0.4305 0.9932 0.3934 0.060 Uiso 1 1 calc R A .
H9B H 0.3902 1.0507 0.3945 0.060 Uiso 1 1 calc R . .
C10 C 0.3219(3) 0.9850(3) 0.4025(2) 0.0543(16) Uani 1 1 d . A .
H10A H 0.3132 0.9983 0.4382 0.065 Uiso 1 1 calc R . .
H10B H 0.3304 0.9451 0.4044 0.065 Uiso 1 1 calc R . .
C11 C 0.4442(4) 1.0794(3) 0.2968(3) 0.0646(18) Uani 1 1 d . . .
C12 C 0.5109(4) 1.0844(3) 0.3314(3) 0.091(3) Uani 1 1 d . A .
H12A H 0.4972 1.0817 0.3679 0.137 Uiso 1 1 calc R . .
H12B H 0.5337 1.1199 0.3252 0.137 Uiso 1 1 calc R . .
H12C H 0.5441 1.0550 0.3229 0.137 Uiso 1 1 calc R . .
C13 C 0.3971(4) 1.1286(3) 0.3104(3) 0.088(2) Uani 1 1 d . A .
H13A H 0.3823 1.1261 0.3468 0.132 Uiso 1 1 calc R . .
H13B H 0.3550 1.1286 0.2881 0.132 Uiso 1 1 calc R . .
H13C H 0.4237 1.1625 0.3050 0.132 Uiso 1 1 calc R . .
C14 C 0.4668(4) 1.0838(3) 0.2399(3) 0.091(2) Uani 1 1 d . A .
H14A H 0.4972 1.0527 0.2310 0.137 Uiso 1 1 calc R . .
H14B H 0.4931 1.1179 0.2346 0.137 Uiso 1 1 calc R . .
H14C H 0.4247 1.0836 0.2177 0.137 Uiso 1 1 calc R . .
C15 C 0.4412(3) 0.9537(2) 0.2879(2) 0.0503(15) Uani 1 1 d . . .
C16 C 0.4065(4) 0.9052(2) 0.3158(3) 0.076(2) Uani 1 1 d . A .
H16A H 0.4109 0.9100 0.3533 0.113 Uiso 1 1 calc R . .
H16B H 0.4302 0.8713 0.3054 0.113 Uiso 1 1 calc R . .
H16C H 0.3562 0.9033 0.3063 0.113 Uiso 1 1 calc R . .
C17 C 0.5200(3) 0.9545(3) 0.3022(3) 0.0663(19) Uani 1 1 d . A .
H17A H 0.5251 0.9596 0.3397 0.099 Uiso 1 1 calc R . .
H17B H 0.5436 0.9846 0.2839 0.099 Uiso 1 1 calc R . .
H17C H 0.5418 0.9197 0.2921 0.099 Uiso 1 1 calc R . .
C18 C 0.4337(4) 0.9449(3) 0.2294(2) 0.074(2) Uani 1 1 d . A .
H18A H 0.3833 0.9444 0.2201 0.111 Uiso 1 1 calc R . .
H18B H 0.4553 0.9099 0.2199 0.111 Uiso 1 1 calc R . .
H18C H 0.4575 0.9746 0.2109 0.111 Uiso 1 1 calc R . .
C21 C 0.1980(4) 1.0594(3) 0.3912(2) 0.0660(19) Uani 1 1 d . . .
C22 C 0.2537(4) 1.1033(3) 0.3995(3) 0.095(3) Uani 1 1 d . A .
H22A H 0.2785 1.1104 0.3668 0.142 Uiso 1 1 calc R . .
H22B H 0.2879 1.0909 0.4256 0.142 Uiso 1 1 calc R . .
H22C H 0.2308 1.1370 0.4115 0.142 Uiso 1 1 calc R . .
C23 C 0.1602(4) 1.0489(4) 0.4430(3) 0.094(3) Uani 1 1 d . A .
H23A H 0.1245 1.0202 0.4384 0.141 Uiso 1 1 calc R . .
H23B H 0.1370 1.0826 0.4547 0.141 Uiso 1 1 calc R . .
H23C H 0.1949 1.0372 0.4690 0.141 Uiso 1 1 calc R . .
C24 C 0.1434(4) 1.0813(3) 0.3514(3) 0.088(2) Uani 1 1 d . A .
H24A H 0.1067 1.0536 0.3456 0.132 Uiso 1 1 calc R . .
H24B H 0.1674 1.0893 0.3186 0.132 Uiso 1 1 calc R . .
H24C H 0.1215 1.1147 0.3649 0.132 Uiso 1 1 calc R . .
C25 C 0.1864(3) 0.9354(3) 0.3719(2) 0.0620(18) Uani 1 1 d . . .
C26 C 0.1111(3) 0.9448(3) 0.3505(3) 0.082(2) Uani 1 1 d . A .
H26A H 0.0888 0.9751 0.3692 0.123 Uiso 1 1 calc R . .
H26B H 0.0829 0.9116 0.3553 0.123 Uiso 1 1 calc R . .
H26C H 0.1138 0.9537 0.3135 0.123 Uiso 1 1 calc R . .
C27 C 0.1817(4) 0.9163(3) 0.4288(3) 0.086(2) Uani 1 1 d . A .
H27A H 0.1601 0.9452 0.4499 0.128 Uiso 1 1 calc R . .
H27B H 0.2295 0.9085 0.4419 0.128 Uiso 1 1 calc R . .
H27C H 0.1527 0.8832 0.4309 0.128 Uiso 1 1 calc R . .
C28 C 0.2200(4) 0.8884(3) 0.3408(3) 0.077(2) Uani 1 1 d . A .
H28A H 0.2680 0.8815 0.3537 0.115 Uiso 1 1 calc R . .
H28B H 0.2222 0.8985 0.3040 0.115 Uiso 1 1 calc R . .
H28C H 0.1912 0.8554 0.3448 0.115 Uiso 1 1 calc R . .
B1 B -0.2879(3) 0.7395(3) 0.4309(2) 0.0372(15) Uani 1 1 d . . .
C31 C -0.3480(3) 0.7700(2) 0.46700(18) 0.0330(12) Uani 1 1 d . . .
C32 C -0.3714(3) 0.7473(2) 0.51368(19) 0.0395(13) Uani 1 1 d . . .
H32 H -0.3541 0.7123 0.5234 0.047 Uiso 1 1 calc R . .
C33 C -0.4187(3) 0.7737(2) 0.54632(19) 0.0416(14) Uani 1 1 d . . .
C34 C -0.4452(3) 0.8245(2) 0.5334(2) 0.0424(14) Uani 1 1 d . . .
H34 H -0.4780 0.8425 0.5555 0.051 Uiso 1 1 calc R . .
C35 C -0.4229(3) 0.8487(2) 0.48751(19) 0.0370(13) Uani 1 1 d . B .
C36 C -0.3751(3) 0.8218(2) 0.45601(19) 0.0368(13) Uani 1 1 d . . .
H36 H -0.3599 0.8396 0.4252 0.044 Uiso 1 1 calc R . .
C37 C -0.4382(3) 0.7476(3) 0.5965(2) 0.0575(16) Uani 1 1 d DU . .
F31 F -0.4498(2) 0.69402(16) 0.59176(14) 0.0827(12) Uani 1 1 d DU . .
F32 F -0.3862(2) 0.75205(18) 0.63135(13) 0.0893(13) Uani 1 1 d DU . .
F33 F -0.4956(2) 0.76810(17) 0.61815(14) 0.0887(13) Uani 1 1 d DU . .
C38 C -0.4517(3) 0.9027(2) 0.4733(2) 0.0516(15) Uani 1 1 d DU . .
C41 C -0.2992(3) 0.7511(2) 0.36901(19) 0.0345(12) Uani 1 1 d . . .
C42 C -0.3659(3) 0.7607(2) 0.3472(2) 0.0379(13) Uani 1 1 d . . .
H42 H -0.4055 0.7645 0.3697 0.045 Uiso 1 1 calc R . .
C43 C -0.3765(3) 0.7649(2) 0.29415(19) 0.0398(13) Uani 1 1 d . C .
C44 C -0.3203(3) 0.7603(2) 0.2602(2) 0.0494(15) Uani 1 1 d . . .
H44 H -0.3272 0.7640 0.2239 0.059 Uiso 1 1 calc R . .
C45 C -0.2537(3) 0.7501(2) 0.2803(2) 0.0470(15) Uani 1 1 d . D .
C46 C -0.2436(3) 0.7455(2) 0.3333(2) 0.0418(14) Uani 1 1 d . . .
H46 H -0.1973 0.7383 0.3459 0.050 Uiso 1 1 calc R . .
C47 C -0.4494(3) 0.7748(3) 0.2741(2) 0.0606(17) Uani 1 1 d DU . .
C48 C -0.1916(4) 0.7453(3) 0.2446(3) 0.073(2) Uani 1 1 d DU . .
C51 C -0.2135(3) 0.7640(2) 0.45268(19) 0.0355(13) Uani 1 1 d . . .
C52 C -0.1804(3) 0.8089(2) 0.43065(19) 0.0371(13) Uani 1 1 d . . .
H52 H -0.1999 0.8238 0.3998 0.045 Uiso 1 1 calc R . .
C53 C -0.1203(3) 0.8331(2) 0.4513(2) 0.0382(13) Uani 1 1 d . . .
C54 C -0.0896(3) 0.8129(2) 0.4960(2) 0.0413(14) Uani 1 1 d . . .
H54 H -0.0479 0.8289 0.5100 0.050 Uiso 1 1 calc R . .
C55 C -0.1217(3) 0.7684(2) 0.51974(19) 0.0389(13) Uani 1 1 d . E .
C56 C -0.1816(3) 0.7447(2) 0.49864(19) 0.0381(13) Uani 1 1 d . . .
H56 H -0.2021 0.7142 0.5158 0.046 Uiso 1 1 calc R . .
C57 C -0.0903(3) 0.8822(3) 0.4249(2) 0.0567(16) Uani 1 1 d DU . .
C58 C -0.0919(3) 0.7477(2) 0.5693(2) 0.0490(15) Uani 1 1 d DU . .
C61 C -0.2940(3) 0.6732(2) 0.43515(18) 0.0342(12) Uani 1 1 d . . .
C62 C -0.2365(3) 0.6377(2) 0.43578(18) 0.0406(14) Uani 1 1 d . . .
H62 H -0.1901 0.6525 0.4382 0.049 Uiso 1 1 calc R . .
C63 C -0.2444(3) 0.5814(2) 0.43297(19) 0.0416(14) Uani 1 1 d . F .
C64 C -0.3104(3) 0.5575(2) 0.42922(19) 0.0408(13) Uani 1 1 d . . .
H64 H -0.3157 0.5190 0.4271 0.049 Uiso 1 1 calc R . .
C65 C -0.3689(3) 0.5920(2) 0.42871(19) 0.0358(13) Uani 1 1 d . . .
C66 C -0.3606(3) 0.6477(2) 0.43169(18) 0.0346(13) Uani 1 1 d . . .
H66 H -0.4017 0.6700 0.4314 0.042 Uiso 1 1 calc R . .
C67 C -0.1803(3) 0.5453(3) 0.4332(2) 0.0583(16) Uani 1 1 d DU . .
C68 C -0.4406(3) 0.5665(2) 0.4255(2) 0.0495(15) Uani 1 1 d DU . .
F34 F -0.4267(3) 0.92310(17) 0.42920(15) 0.0753(18) Uani 0.923(9) 1 d PDU B 2
F35 F -0.4401(4) 0.94106(17) 0.50825(18) 0.105(3) Uani 0.923(9) 1 d PDU B 2
F36 F -0.5217(2) 0.90242(18) 0.4661(2) 0.099(2) Uani 0.923(9) 1 d PDU B 2
F41 F -0.4502(3) 0.8157(3) 0.2384(2) 0.123(3) Uani 0.866(12) 1 d PDU C 1
F42 F -0.4758(3) 0.7341(3) 0.2493(4) 0.133(4) Uani 0.866(12) 1 d PDU C 1
F43 F -0.4956(3) 0.7911(3) 0.30808(18) 0.083(2) Uani 0.866(12) 1 d PDU C 1
F44 F -0.1653(5) 0.7903(3) 0.2314(5) 0.182(6) Uani 0.837(12) 1 d PDU D 1
F45 F -0.1415(3) 0.7132(4) 0.2620(3) 0.126(4) Uani 0.837(12) 1 d PDU D 1
F46 F -0.2100(4) 0.7188(4) 0.2012(2) 0.154(4) Uani 0.837(12) 1 d PDU D 1
F51 F -0.0321(2) 0.90163(16) 0.44635(15) 0.0830(12) Uani 1 1 d DU . .
F52 F -0.0743(2) 0.87265(16) 0.37567(14) 0.0809(12) Uani 1 1 d DU . .
F53 F -0.1370(2) 0.92299(16) 0.42378(19) 0.0979(14) Uani 1 1 d DU . .
F54 F -0.1067(5) 0.6961(2) 0.5784(3) 0.139(4) Uani 0.868(11) 1 d PDU E 1
F55 F -0.1147(4) 0.7742(3) 0.60957(16) 0.115(3) Uani 0.868(11) 1 d PDU E 1
F56 F -0.0227(2) 0.7502(3) 0.5721(2) 0.104(3) Uani 0.868(11) 1 d PDU E 1
F61 F -0.1965(3) 0.4937(2) 0.4519(3) 0.099(2) Uani 0.843(10) 1 d PDU F 1
F62 F -0.1553(3) 0.5348(3) 0.38717(18) 0.081(2) Uani 0.843(10) 1 d PDU F 1
F63 F -0.1307(3) 0.5611(3) 0.4638(3) 0.106(3) Uani 0.843(10) 1 d PDU F 1
F64 F -0.4568(2) 0.5380(2) 0.46749(16) 0.1026(15) Uani 1 1 d DU . .
F65 F -0.44698(19) 0.53112(16) 0.38701(15) 0.0792(12) Uani 1 1 d DU . .
F66 F -0.49153(18) 0.60201(16) 0.4201(2) 0.1024(16) Uani 1 1 d DU . .
F44B F -0.1722(15) 0.6980(7) 0.2322(12) 0.077(10) Uiso 0.163(12) 1 d PDU D 2
F45B F -0.2018(13) 0.7743(11) 0.2026(8) 0.061(9) Uiso 0.163(12) 1 d PDU D 2
F46B F -0.1345(10) 0.7698(11) 0.2652(9) 0.061(9) Uiso 0.163(12) 1 d PDU D 2
F54B F -0.0486(14) 0.7809(9) 0.5934(10) 0.048(10) Uiso 0.132(11) 1 d PDU E 2
F55B F -0.0575(15) 0.7024(9) 0.5640(11) 0.053(10) Uiso 0.132(11) 1 d PDU E 2
F56B F -0.1401(10) 0.7348(12) 0.6028(8) 0.037(9) Uiso 0.132(11) 1 d PDU E 2
F41B F -0.4917(12) 0.7347(9) 0.2931(11) 0.051(10) Uiso 0.134(12) 1 d PDU C 2
F42B F -0.4718(18) 0.8187(9) 0.2948(13) 0.077(13) Uiso 0.134(12) 1 d PDU C 2
F43B F -0.4554(14) 0.7715(14) 0.2266(6) 0.051(10) Uiso 0.134(12) 1 d PDU C 2
F61B F -0.1232(10) 0.5778(8) 0.4168(10) 0.067(9) Uiso 0.157(10) 1 d PDU F 2
F62B F -0.1557(16) 0.5310(13) 0.4764(7) 0.082(11) Uiso 0.157(10) 1 d PDU F 2
F63B F -0.1797(16) 0.5066(10) 0.4005(10) 0.083(11) Uiso 0.157(10) 1 d PDU F 2
F34B F -0.4968(18) 0.9153(18) 0.5092(12) 0.048(15) Uiso 0.077(9) 1 d PDU B 2
F35B F -0.476(2) 0.9036(18) 0.4274(8) 0.048(15) Uiso 0.077(9) 1 d PDU B 2
F36B F -0.3983(19) 0.9358(19) 0.479(2) 0.09(2) Uiso 0.077(9) 1 d PDU B 2

loop_
_atom_site_aniso_label
_atom_site_aniso_U_11
_atom_site_aniso_U_22
_atom_site_aniso_U_33
_atom_site_aniso_U_23
_atom_site_aniso_U_13
_atom_site_aniso_U_12
Ni1 0.0396(4) 0.0465(4) 0.0293(4) 0.0001(3) -0.0019(3) 0.0080(3)
P1 0.0415(8) 0.0444(9) 0.0347(8) -0.0026(7) -0.0035(7) 0.0038(7)
P2 0.0471(9) 0.0644(11) 0.0326(8) 0.0004(7) 0.0040(7) 0.0076(8)
C1 0.045(6) 0.063(5) 0.021(5) 0.005(4) -0.008(4) 0.004(4)
O1 0.035(3) 0.062(4) 0.039(3) -0.005(3) -0.005(3) 0.009(3)
C2 0.054(5) 0.050(5) 0.027(4) 0.003(3) 0.003(3) 0.006(4)
C3 0.095(7) 0.060(5) 0.042(5) 0.015(4) -0.004(4) 0.020(5)
O4 0.056(3) 0.065(4) 0.043(3) -0.019(3) -0.008(2) 0.007(3)
C4 0.078(6) 0.057(6) 0.077(6) -0.024(5) -0.011(5) -0.005(5)
C9 0.054(4) 0.060(4) 0.037(3) -0.006(3) -0.009(3) 0.003(3)
C10 0.059(4) 0.071(4) 0.033(3) 0.002(3) -0.002(3) 0.010(3)
C11 0.068(4) 0.053(4) 0.072(5) 0.001(3) 0.011(4) -0.009(4)
C12 0.064(5) 0.086(6) 0.125(7) -0.034(5) -0.005(5) -0.026(4)
C13 0.104(6) 0.051(5) 0.109(6) 0.002(4) 0.013(5) -0.010(4)
C14 0.092(6) 0.089(6) 0.093(6) 0.014(5) 0.032(5) -0.014(5)
C15 0.035(3) 0.052(4) 0.064(4) -0.008(3) -0.003(3) 0.012(3)
C16 0.067(5) 0.039(4) 0.121(6) -0.006(4) 0.017(4) 0.006(3)
C17 0.042(4) 0.076(5) 0.082(5) -0.010(4) -0.008(3) 0.016(3)
C18 0.068(4) 0.087(5) 0.066(5) -0.041(4) -0.003(4) 0.017(4)
C21 0.067(4) 0.078(5) 0.052(4) -0.004(4) 0.016(3) 0.025(4)
C22 0.085(6) 0.078(6) 0.122(7) -0.038(5) 0.017(5) 0.019(5)
C23 0.104(6) 0.117(7) 0.061(5) -0.009(5) 0.030(4) 0.035(5)
C24 0.077(5) 0.101(6) 0.086(5) 0.015(5) 0.007(4) 0.038(5)
C25 0.059(4) 0.075(5) 0.052(4) 0.008(3) 0.010(3) -0.007(4)
C26 0.054(4) 0.111(6) 0.080(5) 0.010(5) 0.005(4) -0.016(4)
C27 0.099(6) 0.100(6) 0.057(4) 0.020(4) 0.016(4) -0.008(5)
C28 0.082(5) 0.072(5) 0.076(5) -0.001(4) 0.008(4) -0.020(4)
B1 0.035(3) 0.041(4) 0.036(3) 0.001(3) 0.001(3) -0.004(3)
C31 0.033(3) 0.037(3) 0.028(3) 0.000(2) -0.001(2) -0.008(2)
C32 0.046(3) 0.040(3) 0.032(3) -0.001(3) -0.002(3) -0.002(3)
C33 0.049(3) 0.046(4) 0.030(3) -0.004(3) 0.002(3) -0.009(3)
C34 0.048(3) 0.047(4) 0.033(3) -0.010(3) 0.005(3) -0.001(3)
C35 0.038(3) 0.038(3) 0.034(3) -0.003(3) -0.005(3) -0.004(3)
C36 0.041(3) 0.038(3) 0.031(3) -0.002(2) 0.000(2) -0.010(3)
C37 0.073(4) 0.058(4) 0.042(4) -0.002(3) 0.010(3) -0.004(4)
F31 0.124(3) 0.060(3) 0.064(2) 0.013(2) 0.033(2) -0.015(2)
F32 0.111(3) 0.119(4) 0.038(2) 0.015(2) -0.010(2) -0.012(3)
F33 0.106(3) 0.099(3) 0.061(2) 0.019(2) 0.047(2) 0.020(3)
C38 0.061(4) 0.047(4) 0.047(3) -0.004(3) 0.006(3) 0.002(3)
C41 0.033(3) 0.037(3) 0.034(3) -0.004(2) 0.003(2) -0.003(2)
C42 0.040(3) 0.035(3) 0.039(3) -0.003(2) 0.004(3) 0.001(2)
C43 0.051(3) 0.038(3) 0.031(3) -0.004(2) -0.006(3) 0.006(3)
C44 0.074(4) 0.045(4) 0.029(3) 0.000(3) 0.005(3) -0.001(3)
C45 0.050(3) 0.051(4) 0.040(3) -0.005(3) 0.012(3) -0.003(3)
C46 0.036(3) 0.050(4) 0.039(3) -0.003(3) 0.003(3) -0.001(3)
C47 0.076(5) 0.062(4) 0.043(4) -0.017(3) -0.009(3) 0.023(4)
C48 0.069(5) 0.107(6) 0.044(4) -0.005(4) 0.019(4) -0.002(4)
C51 0.035(3) 0.038(3) 0.034(3) -0.002(2) 0.003(2) 0.001(3)
C52 0.042(3) 0.038(3) 0.032(3) 0.001(3) -0.005(3) 0.002(3)
C53 0.039(3) 0.032(3) 0.043(3) -0.002(3) 0.002(3) -0.003(3)
C54 0.039(3) 0.040(4) 0.045(3) -0.008(3) -0.006(3) 0.002(3)
C55 0.042(3) 0.040(3) 0.035(3) -0.002(3) -0.004(3) 0.004(3)
C56 0.039(3) 0.040(3) 0.036(3) 0.002(3) 0.001(3) -0.002(3)
C57 0.060(4) 0.052(4) 0.058(4) 0.005(3) -0.012(3) -0.008(3)
C58 0.047(4) 0.055(4) 0.046(4) 0.002(3) -0.009(3) -0.003(3)
C61 0.033(3) 0.044(3) 0.025(3) -0.002(2) -0.003(2) -0.001(3)
C62 0.035(3) 0.056(4) 0.031(3) -0.005(3) -0.001(2) -0.001(3)
C63 0.041(3) 0.050(4) 0.034(3) -0.003(3) -0.002(3) 0.012(3)
C64 0.053(4) 0.034(3) 0.035(3) -0.005(3) -0.001(3) 0.000(3)
C65 0.039(3) 0.036(3) 0.033(3) -0.003(2) 0.002(2) -0.002(3)
C66 0.037(3) 0.039(3) 0.028(3) 0.000(2) 0.000(2) 0.004(3)
C67 0.051(4) 0.061(4) 0.062(4) -0.009(4) -0.004(3) 0.015(3)
C68 0.050(4) 0.045(4) 0.053(4) -0.006(3) 0.002(3) -0.003(3)
F34 0.101(4) 0.063(3) 0.062(3) 0.020(2) 0.016(2) 0.022(3)
F35 0.215(7) 0.040(3) 0.061(3) -0.015(2) -0.033(4) 0.017(3)
F36 0.061(3) 0.069(3) 0.168(6) 0.025(3) -0.001(3) 0.017(2)
F41 0.112(4) 0.147(7) 0.110(5) 0.062(4) -0.020(3) 0.039(4)
F42 0.076(4) 0.114(5) 0.209(9) -0.102(5) -0.074(5) 0.040(4)
F43 0.058(3) 0.132(6) 0.059(3) -0.007(3) -0.008(2) 0.044(4)
F44 0.173(9) 0.111(6) 0.261(12) 0.029(6) 0.169(9) -0.029(5)
F45 0.075(4) 0.211(9) 0.093(5) 0.013(5) 0.041(3) 0.048(5)
F46 0.107(5) 0.283(12) 0.071(4) -0.068(5) 0.036(4) -0.004(6)
F51 0.090(3) 0.072(3) 0.087(3) 0.015(2) -0.023(2) -0.047(2)
F52 0.108(3) 0.080(3) 0.055(2) 0.018(2) 0.004(2) -0.035(2)
F53 0.094(3) 0.046(2) 0.154(4) 0.026(2) 0.008(3) 0.004(2)
F54 0.201(8) 0.076(4) 0.139(6) 0.056(4) -0.117(6) -0.041(4)
F55 0.155(6) 0.159(7) 0.032(3) -0.006(3) -0.001(3) 0.085(6)
F56 0.043(3) 0.204(8) 0.065(3) 0.032(4) -0.014(2) 0.020(3)
F61 0.074(4) 0.066(4) 0.156(6) 0.034(3) 0.017(3) 0.029(3)
F62 0.065(3) 0.111(5) 0.067(3) -0.007(3) 0.017(3) 0.043(3)
F63 0.076(4) 0.091(5) 0.152(6) -0.054(4) -0.073(4) 0.043(3)
F64 0.089(3) 0.142(4) 0.077(3) 0.022(3) 0.015(2) -0.054(3)
F65 0.066(2) 0.088(3) 0.084(3) -0.043(2) 0.003(2) -0.022(2)
F66 0.039(2) 0.058(3) 0.211(5) -0.024(3) -0.010(3) -0.0046(19)

loop_
_atom_type_symbol
_atom_type_description
_atom_type_scat_dispersion_real
_atom_type_scat_dispersion_imag
_atom_type_scat_source
C C 0.0033 0.0016 'International Tables Vol C Tables 4.2.6.8 and 6.1.1.4'
H H 0.0000 0.0000 'International Tables Vol C Tables 4.2.6.8 and 6.1.1.4'
B B 0.0013 0.0007 'International Tables Vol C Tables 4.2.6.8 and 6.1.1.4'
O O 0.0106 0.0060 'International Tables Vol C Tables 4.2.6.8 and 6.1.1.4'
F F 0.0171 0.0103 'International Tables Vol C Tables 4.2.6.8 and 6.1.1.4'
P P 0.1023 0.0942 'International Tables Vol C Tables 4.2.6.8 and 6.1.1.4'
Ni Ni 0.3393 1.1124 'International Tables Vol C Tables 4.2.6.8 and 6.1.1.4'

loop_
_geom_angle_atom_site_label_1
_geom_angle_atom_site_label_2
_geom_angle_atom_site_label_3
_geom_angle
O1B Ni1 O1 60.3(9)
O1B Ni1 C1B 38.8(10)
O1 Ni1 C1B 21.9(9)
O1B Ni1 C2 26.9(9)
O1 Ni1 C2 70.7(3)
C1B Ni1 C2 53.8(13)
O1B Ni1 C2B 69.8(11)
O1 Ni1 C2B 26.9(9)
C1B Ni1 C2B 40.4(9)
C2 Ni1 C2B 66.8(10)
O1B Ni1 C1 23.5(8)
O1 Ni1 C1 36.8(4)
C1B Ni1 C1 15.5(11)
C2 Ni1 C1 39.9(4)
C2B Ni1 C1 49.6(9)
O1B Ni1 P1 104.2(9)
O1 Ni1 P1 162.64(18)
C1B Ni1 P1 141.3(10)
C2 Ni1 P1 99.2(2)
C2B Ni1 P1 160.6(10)
C1 Ni1 P1 127.5(3)
O1B Ni1 P2 155.8(10)
O1 Ni1 P2 100.40(16)
C1B Ni1 P2 120.1(12)
C2 Ni1 P2 165.6(2)
C2B Ni1 P2 100.0(9)
C1 Ni1 P2 135.4(3)
P1 Ni1 P2 92.10(6)
C9 P1 C11 102.8(3)
C9 P1 C15 106.2(3)
C11 P1 C15 111.1(3)
C9 P1 Ni1 105.79(19)
C11 P1 Ni1 118.6(2)
C15 P1 Ni1 111.13(19)
C10 P2 C25 104.7(3)
C10 P2 C21 106.6(3)
C25 P2 C21 110.6(3)
C10 P2 Ni1 105.85(19)
C25 P2 Ni1 116.3(2)
C21 P2 Ni1 111.9(2)
O1 C1 O4 122.8(8)
O1 C1 C2 116.2(7)
O4 C1 C2 119.8(10)
O1 C1 Ni1 64.8(4)
O4 C1 Ni1 130.8(6)
C2 C1 Ni1 66.6(4)
C1 O1 Ni1 78.5(4)
C1 C2 C3 116.8(7)
C1 C2 Ni1 73.4(4)
C3 C2 Ni1 105.4(5)
C1 C2 H2 114(4)
C3 C2 H2 113(4)
Ni1 C2 H2 129(4)
C1 O4 C4 120.1(7)
O4 C4 H4A 109.5
O4 C4 H4B 109.5
H4A C4 H4B 109.5
O4 C4 H4C 109.5
H4A C4 H4C 109.5
H4B C4 H4C 109.5
O1B C1B O4B 122(3)
O1B C1B C2B 116(3)
O4B C1B C2B 121(3)
O1B C1B Ni1 69(2)
O4B C1B Ni1 136(4)
C2B C1B Ni1 73(3)
C1B O1B Ni1 72(3)
C1B O1B H2 148(5)
Ni1 O1B H2 112(4)
C1B C2B C3B 115(3)
C1B C2B Ni1 66(3)
C3B C2B Ni1 107(3)
C1B C2B H2B 119.1
C3B C2B H2B 119.1
Ni1 C2B H2B 119.1
C2B C3B H3B1 109.5
C2B C3B H3B2 109.5
H3B1 C3B H3B2 109.5
C2B C3B H3B3 109.5
H3B1 C3B H3B3 109.5
H3B2 C3B H3B3 109.5
C1B O4B C4B 117(4)
O4B C4B H4B1 109.5
O4B C4B H4B2 109.5
H4B1 C4B H4B2 109.5
O4B C4B H4B3 109.5
H4B1 C4B H4B3 109.5
H4B2 C4B H4B3 109.5
C10 C9 P1 114.4(4)
C10 C9 H9A 108.7
P1 C9 H9A 108.7
C10 C9 H9B 108.7
P1 C9 H9B 108.7
H9A C9 H9B 107.6
C9 C10 P2 112.6(4)
C9 C10 H10A 109.1
P2 C10 H10A 109.1
C9 C10 H10B 109.1
P2 C10 H10B 109.1
H10A C10 H10B 107.8
C14 C11 C13 108.9(6)
C14 C11 C12 108.6(6)
C13 C11 C12 106.1(6)
C14 C11 P1 111.6(5)
C13 C11 P1 107.7(5)
C12 C11 P1 113.6(5)
C11 C12 H12A 109.5
C11 C12 H12B 109.5
H12A C12 H12B 109.5
C11 C12 H12C 109.5
H12A C12 H12C 109.5
H12B C12 H12C 109.5
C11 C13 H13A 109.5
C11 C13 H13B 109.5
H13A C13 H13B 109.5
C11 C13 H13C 109.5
H13A C13 H13C 109.5
H13B C13 H13C 109.5
C11 C14 H14A 109.5
C11 C14 H14B 109.5
H14A C14 H14B 109.5
C11 C14 H14C 109.5
H14A C14 H14C 109.5
H14B C14 H14C 109.5
C18 C15 C17 109.2(5)
C18 C15 C16 108.2(5)
C17 C15 C16 108.1(5)
C18 C15 P1 111.0(4)
C17 C15 P1 113.9(4)
C16 C15 P1 106.2(4)
C15 C16 H16A 109.5
C15 C16 H16B 109.5
H16A C16 H16B 109.5
C15 C16 H16C 109.5
H16A C16 H16C 109.5
H16B C16 H16C 109.5
C15 C17 H17A 109.5
C15 C17 H17B 109.5
H17A C17 H17B 109.5
C15 C17 H17C 109.5
H17A C17 H17C 109.5
H17B C17 H17C 109.5
C15 C18 H18A 109.5
C15 C18 H18B 109.5
H18A C18 H18B 109.5
C15 C18 H18C 109.5
H18A C18 H18C 109.5
H18B C18 H18C 109.5
C22 C21 C23 108.5(6)
C22 C21 C24 108.1(6)
C23 C21 C24 109.0(6)
C22 C21 P2 108.2(4)
C23 C21 P2 114.3(5)
C24 C21 P2 108.6(5)
C21 C22 H22A 109.5
C21 C22 H22B 109.5
H22A C22 H22B 109.5
C21 C22 H22C 109.5
H22A C22 H22C 109.5
H22B C22 H22C 109.5
C21 C23 H23A 109.5
C21 C23 H23B 109.5
H23A C23 H23B 109.5
C21 C23 H23C 109.5
H23A C23 H23C 109.5
H23B C23 H23C 109.5
C21 C24 H24A 109.5
C21 C24 H24B 109.5
H24A C24 H24B 109.5
C21 C24 H24C 109.5
H24A C24 H24C 109.5
H24B C24 H24C 109.5
C28 C25 C26 107.7(6)
C28 C25 C27 107.1(6)
C26 C25 C27 109.4(5)
C28 C25 P2 108.1(4)
C26 C25 P2 111.0(5)
C27 C25 P2 113.4(5)
C25 C26 H26A 109.5
C25 C26 H26B 109.5
H26A C26 H26B 109.5
C25 C26 H26C 109.5
H26A C26 H26C 109.5
H26B C26 H26C 109.5
C25 C27 H27A 109.5
C25 C27 H27B 109.5
H27A C27 H27B 109.5
C25 C27 H27C 109.5
H27A C27 H27C 109.5
H27B C27 H27C 109.5
C25 C28 H28A 109.5
C25 C28 H28B 109.5
H28A C28 H28B 109.5
C25 C28 H28C 109.5
H28A C28 H28C 109.5
H28B C28 H28C 109.5
C51 B1 C61 113.9(4)
C51 B1 C41 112.7(4)
C61 B1 C41 103.3(4)
C51 B1 C31 103.4(4)
C61 B1 C31 111.4(4)
C41 B1 C31 112.5(4)
C36 C31 C32 114.9(5)
C36 C31 B1 123.4(4)
C32 C31 B1 121.6(5)
C33 C32 C31 122.7(5)
C33 C32 H32 118.6
C31 C32 H32 118.6
C34 C33 C32 120.4(5)
C34 C33 C37 120.4(5)
C32 C33 C37 119.1(5)
C33 C34 C35 118.7(5)
C33 C34 H34 120.7
C35 C34 H34 120.7
C36 C35 C34 119.8(5)
C36 C35 C38 121.4(5)
C34 C35 C38 118.8(5)
C35 C36 C31 123.5(5)
C35 C36 H36 118.3
C31 C36 H36 118.3
F33 C37 F31 106.2(5)
F33 C37 F32 106.7(5)
F31 C37 F32 105.3(5)
F33 C37 C33 114.0(5)
F31 C37 C33 112.4(5)
F32 C37 C33 111.6(5)
F35B C38 F34B 116(2)
F35B C38 F36B 112(2)
F34B C38 F36B 106(2)
F35B C38 F35 133(2)
F34B C38 F35 56.8(19)
F36B C38 F35 49(2)
F35B C38 F34 47(2)
F34B C38 F34 139(2)
F36B C38 F34 66(2)
F35 C38 F34 105.0(5)
F35B C38 F36 61(2)
F34B C38 F36 56.7(19)
F36B C38 F36 142(3)
F35 C38 F36 105.3(6)
F34 C38 F36 103.7(5)
F35B C38 C35 112.2(19)
F34B C38 C35 106(2)
F36B C38 C35 104(3)
F35 C38 C35 113.9(5)
F34 C38 C35 114.7(5)
F36 C38 C35 113.2(5)
C42 C41 C46 115.1(5)
C42 C41 B1 122.6(4)
C46 C41 B1 121.8(4)
C43 C42 C41 122.6(5)
C43 C42 H42 118.7
C41 C42 H42 118.7
C44 C43 C42 120.6(5)
C44 C43 C47 120.1(5)
C42 C43 C47 119.3(5)
C43 C44 C45 118.4(5)
C43 C44 H44 120.8
C45 C44 H44 120.8
C44 C45 C46 120.6(5)
C44 C45 C48 119.8(5)
C46 C45 C48 119.6(6)
C45 C46 C41 122.6(5)
C45 C46 H46 118.7
C41 C46 H46 118.7
F43B C47 F42B 116.2(19)
F43B C47 F42 54.5(13)
F42B C47 F42 137.2(17)
F43B C47 F43 128.9(14)
F42B C47 F43 40.0(15)
F42 C47 F43 108.2(7)
F43B C47 F41B 105.0(16)
F42B C47 F41B 105.2(17)
F42 C47 F41B 52.4(11)
F43 C47 F41B 65.3(12)
F43B C47 F41 51.3(14)
F42B C47 F41 70.0(16)
F42 C47 F41 103.4(6)
F43 C47 F41 102.8(6)
F41B C47 F41 140.4(12)
F43B C47 C43 114.9(14)
F42B C47 C43 107.3(17)
F42 C47 C43 114.0(5)
F43 C47 C43 115.7(5)
F41B C47 C43 107.5(11)
F41 C47 C43 111.4(6)
F44 C48 F44B 128.7(14)
F44 C48 F45 109.5(8)
F44B C48 F45 47.4(14)
F44 C48 F45B 50.0(10)
F44B C48 F45B 109.4(16)
F45 C48 F45B 135.7(13)
F44 C48 F46 107.5(8)
F44B C48 F46 54.3(14)
F45 C48 F46 100.6(7)
F45B C48 F46 62.2(11)
F44 C48 F46B 53.0(10)
F44B C48 F46B 106.2(16)
F45 C48 F46B 63.4(11)
F45B C48 F46B 101.7(14)
F46 C48 F46B 139.1(12)
F44 C48 C45 114.1(7)
F44B C48 C45 117.2(14)
F45 C48 C45 113.8(6)
F45B C48 C45 110.5(13)
F46 C48 C45 110.4(6)
F46B C48 C45 110.5(11)
C52 C51 C56 114.6(5)
C52 C51 B1 122.7(5)
C56 C51 B1 122.3(5)
C51 C52 C53 123.4(5)
C51 C52 H52 118.3
C53 C52 H52 118.3
C54 C53 C52 120.7(5)
C54 C53 C57 120.7(5)
C52 C53 C57 118.6(5)
C53 C54 C55 117.8(5)
C53 C54 H54 121.1
C55 C54 H54 121.1
C56 C55 C54 120.8(5)
C56 C55 C58 120.4(5)
C54 C55 C58 118.8(5)
C55 C56 C51 122.7(5)
C55 C56 H56 118.7
C51 C56 H56 118.7
F51 C57 F52 106.1(5)
F51 C57 F53 106.8(5)
F52 C57 F53 105.2(5)
F51 C57 C53 114.5(5)
F52 C57 C53 112.5(5)
F53 C57 C53 111.1(5)
F56B C58 F55B 102.5(15)
F56B C58 F55 49.8(11)
F55B C58 F55 132.9(13)
F56B C58 F54B 105.9(15)
F55B C58 F54B 105.6(16)
F55 C58 F54B 61.2(13)
F56B C58 F56 132.5(11)
F55B C58 F56 62.9(13)
F55 C58 F56 105.3(6)
F54B C58 F56 47.3(12)
F56B C58 F54 59.9(11)
F55B C58 F54 45.6(12)
F55 C58 F54 105.5(6)
F54B C58 F54 130.1(12)
F56 C58 F54 104.2(6)
F56B C58 C55 113.1(11)
F55B C58 C55 112.9(13)
F55 C58 C55 113.2(5)
F54B C58 C55 115.6(12)
F56 C58 C55 114.1(5)
F54 C58 C55 113.7(5)
C62 C61 C66 114.9(5)
C62 C61 B1 124.6(5)
C66 C61 B1 120.0(4)
C63 C62 C61 122.4(5)
C63 C62 H62 118.8
C61 C62 H62 118.8
C64 C63 C62 121.4(5)
C64 C63 C67 118.7(5)
C62 C63 C67 119.9(5)
C63 C64 C65 117.5(5)
C63 C64 H64 121.2
C65 C64 H64 121.2
C66 C65 C64 120.6(5)
C66 C65 C68 121.4(5)
C64 C65 C68 117.9(5)
C65 C66 C61 123.1(5)
C65 C66 H66 118.4
C61 C66 H66 118.4
F62B C67 F63B 112.3(18)
F62B C67 F63 43.0(13)
F63B C67 F63 128.9(15)
F62B C67 F62 128.3(15)
F63B C67 F62 40.8(13)
F63 C67 F62 110.9(6)
F62B C67 F61 61.3(15)
F63B C67 F61 63.5(15)
F63 C67 F61 102.8(6)
F62 C67 F61 102.6(6)
F62B C67 F61B 98.1(15)
F63B C67 F61B 102.4(16)
F63 C67 F61B 57.0(10)
F62 C67 F61B 63.9(10)
F61 C67 F61B 142.2(11)
F62B C67 C63 117.7(15)
F63B C67 C63 116.5(15)
F63 C67 C63 114.4(5)
F62 C67 C63 113.9(5)
F61 C67 C63 111.2(5)
F61B C67 C63 106.5(11)
F66 C68 F65 106.8(5)
F66 C68 F64 105.6(5)
F65 C68 F64 104.3(5)
F66 C68 C65 113.4(5)
F65 C68 C65 113.4(5)
F64 C68 C65 112.5(5)
F35B F34 C38 63.2(12)
F35B F34 F36B 118.1(17)
C38 F34 F36B 56.2(12)
F36B F35 F34B 125.1(17)
F36B F35 C38 64.5(14)
F34B F35 C38 60.6(11)
F34B F36 F35B 114.7(16)
F34B F36 C38 60.1(11)
F35B F36 C38 56.9(11)
F35 F34B F36 116(2)
F35 F34B C38 62.6(12)
F36 F34B C38 63.2(12)
F34 F35B C38 69.5(15)
F34 F35B F36 124(2)
C38 F35B F36 62.0(12)
F35 F36B C38 66.1(14)
F35 F36B F34 112(2)
C38 F36B F34 57.9(13)

loop_
_geom_bond_atom_site_label_1
_geom_bond_atom_site_label_2
_geom_bond_distance
Ni1 O1B 1.94(3)
Ni1 O1 1.955(5)
Ni1 C1B 1.98(5)
Ni1 C2 2.029(7)
Ni1 C2B 2.08(4)
Ni1 C1 2.118(7)
Ni1 P1 2.1761(15)
Ni1 P2 2.2179(16)
P1 C9 1.848(5)
P1 C11 1.869(7)
P1 C15 1.869(6)
P2 C10 1.836(6)
P2 C25 1.871(7)
P2 C21 1.876(6)
C1 O1 1.294(14)
C1 O4 1.326(8)
C1 C2 1.418(13)
C2 C3 1.524(11)
C2 H2 0.92(7)
C3 H3A 0.9800
C3 H3B 0.9800
C3 H3C 0.9800
O4 C4 1.426(11)
C4 H4A 0.9800
C4 H4B 0.9800
C4 H4C 0.9800
C1B O1B 1.30(3)
C1B O4B 1.34(2)
C1B C2B 1.40(2)
O1B H2 1.28(7)
C2B C3B 1.55(2)
C2B H2B 1.0000
C3B H3B1 0.9800
C3B H3B2 0.9800
C3B H3B3 0.9800
O4B C4B 1.44(3)
C4B H4B1 0.9800
C4B H4B2 0.9800
C4B H4B3 0.9800
C9 C10 1.530(8)
C9 H9A 0.9900
C9 H9B 0.9900
C10 H10A 0.9900
C10 H10B 0.9900
C11 C14 1.533(9)
C11 C13 1.536(9)
C11 C12 1.546(9)
C12 H12A 0.9800
C12 H12B 0.9800
C12 H12C 0.9800
C13 H13A 0.9800
C13 H13B 0.9800
C13 H13C 0.9800
C14 H14A 0.9800
C14 H14B 0.9800
C14 H14C 0.9800
C15 C18 1.529(8)
C15 C17 1.532(7)
C15 C16 1.535(8)
C16 H16A 0.9800
C16 H16B 0.9800
C16 H16C 0.9800
C17 H17A 0.9800
C17 H17B 0.9800
C17 H17C 0.9800
C18 H18A 0.9800
C18 H18B 0.9800
C18 H18C 0.9800
C21 C22 1.518(10)
C21 C23 1.535(9)
C21 C24 1.549(9)
C22 H22A 0.9800
C22 H22B 0.9800
C22 H22C 0.9800
C23 H23A 0.9800
C23 H23B 0.9800
C23 H23C 0.9800
C24 H24A 0.9800
C24 H24B 0.9800
C24 H24C 0.9800
C25 C28 1.538(9)
C25 C26 1.541(9)
C25 C27 1.544(8)
C26 H26A 0.9800
C26 H26B 0.9800
C26 H26C 0.9800
C27 H27A 0.9800
C27 H27B 0.9800
C27 H27C 0.9800
C28 H28A 0.9800
C28 H28B 0.9800
C28 H28C 0.9800
B1 C51 1.626(8)
B1 C61 1.630(8)
B1 C41 1.635(8)
B1 C31 1.646(8)
C31 C36 1.395(7)
C31 C32 1.397(7)
C32 C33 1.386(7)
C32 H32 0.9500
C33 C34 1.380(7)
C33 C37 1.490(8)
C34 C35 1.388(7)
C34 H34 0.9500
C35 C36 1.379(7)
C35 C38 1.477(8)
C36 H36 0.9500
C37 F33 1.318(6)
C37 F31 1.333(6)
C37 F32 1.333(7)
C38 F35B 1.265(16)
C38 F34B 1.294(16)
C38 F36B 1.302(16)
C38 F35 1.319(6)
C38 F34 1.328(6)
C38 F36 1.333(7)
C41 C42 1.396(7)
C41 C46 1.403(7)
C42 C43 1.387(7)
C42 H42 0.9500
C43 C44 1.379(7)
C43 C47 1.488(8)
C44 C45 1.382(8)
C44 H44 0.9500
C45 C46 1.383(7)
C45 C48 1.495(8)
C46 H46 0.9500
C47 F43B 1.231(14)
C47 F42B 1.274(15)
C47 F42 1.283(7)
C47 F43 1.300(7)
C47 F41B 1.357(14)
C47 F41 1.361(7)
C48 F44 1.252(8)
C48 F44B 1.255(15)
C48 F45 1.308(8)
C48 F45B 1.308(14)
C48 F46 1.339(8)
C48 F46B 1.341(14)
C51 C52 1.384(7)
C51 C56 1.411(7)
C52 C53 1.387(7)
C52 H52 0.9500
C53 C54 1.381(7)
C53 C57 1.491(8)
C54 C55 1.388(7)
C54 H54 0.9500
C55 C56 1.381(7)
C55 C58 1.485(7)
C56 H56 0.9500
C57 F51 1.318(6)
C57 F52 1.324(6)
C57 F53 1.333(7)
C58 F56B 1.291(14)
C58 F55B 1.292(15)
C58 F55 1.296(7)
C58 F54B 1.309(14)
C58 F56 1.310(6)
C58 F54 1.314(7)
C61 C62 1.389(7)
C61 C66 1.405(7)
C62 C63 1.387(8)
C62 H62 0.9500
C63 C64 1.379(7)
C63 C67 1.496(8)
C64 C65 1.388(7)
C64 H64 0.9500
C65 C66 1.374(7)
C65 C68 1.492(7)
C66 H66 0.9500
C67 F62B 1.256(15)
C67 F63B 1.268(15)
C67 F63 1.285(7)
C67 F62 1.302(7)
C67 F61 1.386(7)
C67 F61B 1.404(14)
C68 F66 1.302(6)
C68 F65 1.322(6)
C68 F64 1.324(6)
F34 F35B 1.04(4)
F34 F36B 1.43(4)
F35 F36B 1.09(5)
F35 F34B 1.24(4)
F36 F34B 1.25(4)
F36 F35B 1.32(4)

loop_
_geom_torsion_atom_site_label_1
_geom_torsion_atom_site_label_2
_geom_torsion_atom_site_label_3
_geom_torsion_atom_site_label_4
_geom_torsion
O1B Ni1 P1 C9 -168.9(11)
O1 Ni1 P1 C9 -143.2(5)
C1B Ni1 P1 C9 -155(2)
C2 Ni1 P1 C9 164.1(3)
C2B Ni1 P1 C9 122(3)
C1 Ni1 P1 C9 -164.6(3)
P2 Ni1 P1 C9 -6.9(2)
O1B Ni1 P1 C11 76.4(11)
O1 Ni1 P1 C11 102.2(6)
C1B Ni1 P1 C11 90(2)
C2 Ni1 P1 C11 49.5(3)
C2B Ni1 P1 C11 7(3)
C1 Ni1 P1 C11 80.8(4)
P2 Ni1 P1 C11 -121.5(2)
O1B Ni1 P1 C15 -54.1(11)
O1 Ni1 P1 C15 -28.3(6)
C1B Ni1 P1 C15 -40(2)
C2 Ni1 P1 C15 -81.1(3)
C2B Ni1 P1 C15 -123(3)
C1 Ni1 P1 C15 -49.8(4)
P2 Ni1 P1 C15 107.9(2)
O1B Ni1 P2 C10 124(2)
O1 Ni1 P2 C10 159.0(3)
C1B Ni1 P2 C10 148.6(13)
C2 Ni1 P2 C10 -150.7(10)
C2B Ni1 P2 C10 -173.7(10)
C1 Ni1 P2 C10 145.6(4)
P1 Ni1 P2 C10 -8.9(2)
O1B Ni1 P2 C25 8(2)
O1 Ni1 P2 C25 43.2(3)
C1B Ni1 P2 C25 32.9(13)
C2 Ni1 P2 C25 93.6(10)
C2B Ni1 P2 C25 70.6(10)
C1 Ni1 P2 C25 29.9(4)
P1 Ni1 P2 C25 -124.7(2)
O1B Ni1 P2 C21 -120(2)
O1 Ni1 P2 C21 -85.2(3)
C1B Ni1 P2 C21 -95.6(13)
C2 Ni1 P2 C21 -34.9(10)
C2B Ni1 P2 C21 -57.9(10)
C1 Ni1 P2 C21 -98.6(4)
P1 Ni1 P2 C21 106.9(3)
O1B Ni1 C1 O1 -180(3)
C1B Ni1 C1 O1 12(5)
C2 Ni1 C1 O1 -137.4(7)
C2B Ni1 C1 O1 -35.2(13)
P1 Ni1 C1 O1 169.5(3)
P2 Ni1 C1 O1 22.3(5)
O1B Ni1 C1 O4 68(3)
O1 Ni1 C1 O4 -112.5(11)
C1B Ni1 C1 O4 -100(5)
C2 Ni1 C1 O4 110.1(13)
C2B Ni1 C1 O4 -147.7(18)
P1 Ni1 C1 O4 57.0(11)
P2 Ni1 C1 O4 -90.3(11)
O1B Ni1 C1 C2 -42(2)
O1 Ni1 C1 C2 137.4(7)
C1B Ni1 C1 C2 150(5)
C2B Ni1 C1 C2 102.2(15)
P1 Ni1 C1 C2 -53.1(5)
P2 Ni1 C1 C2 159.6(4)
O4 C1 O1 Ni1 123.8(7)
C2 C1 O1 Ni1 -43.9(6)
O1B Ni1 O1 C1 0.1(13)
C1B Ni1 O1 C1 -9(4)
C2 Ni1 O1 C1 27.4(5)
C2B Ni1 O1 C1 104(2)
P1 Ni1 O1 C1 -28.9(8)
P2 Ni1 O1 C1 -164.3(4)
O1 C1 C2 C3 -56.1(9)
O4 C1 C2 C3 135.9(7)
Ni1 C1 C2 C3 -99.2(6)
O1 C1 C2 Ni1 43.1(6)
O4 C1 C2 Ni1 -124.9(7)
O1B Ni1 C2 C1 36.6(19)
O1 Ni1 C2 C1 -25.5(5)
C1B Ni1 C2 C1 -9.5(14)
C2B Ni1 C2 C1 -54.1(12)
P1 Ni1 C2 C1 140.0(5)
P2 Ni1 C2 C1 -78.8(12)
O1B Ni1 C2 C3 151(2)
O1 Ni1 C2 C3 88.5(5)
C1B Ni1 C2 C3 104.4(14)
C2B Ni1 C2 C3 59.8(12)
C1 Ni1 C2 C3 113.9(8)
P1 Ni1 C2 C3 -106.1(5)
P2 Ni1 C2 C3 35.1(13)
O1 C1 O4 C4 0.6(11)
C2 C1 O4 C4 167.8(8)
Ni1 C1 O4 C4 84.1(12)
O1 Ni1 C1B O1B 168(5)
C2 Ni1 C1B O1B 31.4(19)
C2B Ni1 C1B O1B 128(3)
C1 Ni1 C1B O1B 8(3)
P1 Ni1 C1B O1B -22(4)
P2 Ni1 C1B O1B -164.3(19)
O1B Ni1 C1B O4B 115(4)
O1 Ni1 C1B O4B -78(5)
C2 Ni1 C1B O4B 146(4)
C2B Ni1 C1B O4B -118(4)
C1 Ni1 C1B O4B 122(6)
P1 Ni1 C1B O4B 93(4)
P2 Ni1 C1B O4B -50(4)
O1B Ni1 C1B C2B -128(3)
O1 Ni1 C1B C2B 40(3)
C2 Ni1 C1B C2B -96(2)
C1 Ni1 C1B C2B -120(6)
P1 Ni1 C1B C2B -149.5(17)
P2 Ni1 C1B C2B 68(2)
O4B C1B O1B Ni1 -132(6)
C2B C1B O1B Ni1 58(4)
O1 Ni1 O1B C1B -5(2)
C2 Ni1 O1B C1B -112(3)
C2B Ni1 O1B C1B -33(2)
C1 Ni1 O1B C1B -5(2)
P1 Ni1 O1B C1B 166(2)
P2 Ni1 O1B C1B 35(4)
O1B C1B C2B C3B 43(7)
O4B C1B C2B C3B -127(5)
Ni1 C1B C2B C3B 99(4)
O1B C1B C2B Ni1 -56(4)
O4B C1B C2B Ni1 135(6)
O1B Ni1 C2B C1B 32(2)
O1 Ni1 C2B C1B -32(2)
C2 Ni1 C2B C1B 61(2)
C1 Ni1 C2B C1B 18(2)
P1 Ni1 C2B C1B 107(3)
P2 Ni1 C2B C1B -125(2)
O1B Ni1 C2B C3B -78(3)
O1 Ni1 C2B C3B -142(4)
C1B Ni1 C2B C3B -110(3)
C2 Ni1 C2B C3B -49(2)
C1 Ni1 C2B C3B -92(3)
P1 Ni1 C2B C3B -3(4)
P2 Ni1 C2B C3B 125(2)
O1B C1B O4B C4B 24(10)
C2B C1B O4B C4B -167(8)
Ni1 C1B O4B C4B -68(8)
C11 P1 C9 C10 150.8(5)
C15 P1 C9 C10 -92.4(5)
Ni1 P1 C9 C10 25.8(5)
P1 C9 C10 P2 -34.7(6)
C25 P2 C10 C9 150.2(4)
C21 P2 C10 C9 -92.5(5)
Ni1 P2 C10 C9 26.8(5)
C9 P1 C11 C14 168.3(5)
C15 P1 C11 C14 55.1(6)
Ni1 P1 C11 C14 -75.5(5)
C9 P1 C11 C13 -72.2(5)
C15 P1 C11 C13 174.6(5)
Ni1 P1 C11 C13 44.0(5)
C9 P1 C11 C12 45.1(5)
C15 P1 C11 C12 -68.2(5)
Ni1 P1 C11 C12 161.3(4)
C9 P1 C15 C18 167.5(4)
C11 P1 C15 C18 -81.4(5)
Ni1 P1 C15 C18 52.9(5)
C9 P1 C15 C17 -68.8(5)
C11 P1 C15 C17 42.3(6)
Ni1 P1 C15 C17 176.6(4)
C9 P1 C15 C16 50.1(5)
C11 P1 C15 C16 161.2(4)
Ni1 P1 C15 C16 -64.5(4)
C10 P2 C21 C22 47.8(6)
C25 P2 C21 C22 161.1(5)
Ni1 P2 C21 C22 -67.5(5)
C10 P2 C21 C23 -73.2(6)
C25 P2 C21 C23 40.1(6)
Ni1 P2 C21 C23 171.5(5)
C10 P2 C21 C24 164.9(5)
C25 P2 C21 C24 -81.8(5)
Ni1 P2 C21 C24 49.6(5)
C10 P2 C25 C28 -74.1(5)
C21 P2 C25 C28 171.3(4)
Ni1 P2 C25 C28 42.3(5)
C10 P2 C25 C26 167.9(5)
C21 P2 C25 C26 53.4(5)
Ni1 P2 C25 C26 -75.7(5)
C10 P2 C25 C27 44.4(6)
C21 P2 C25 C27 -70.1(6)
Ni1 P2 C25 C27 160.8(4)
C51 B1 C31 C36 84.6(6)
C61 B1 C31 C36 -152.6(5)
C41 B1 C31 C36 -37.2(7)
C51 B1 C31 C32 -90.1(5)
C61 B1 C31 C32 32.7(6)
C41 B1 C31 C32 148.1(5)
C36 C31 C32 C33 0.9(7)
B1 C31 C32 C33 176.0(5)
C31 C32 C33 C34 0.3(8)
C31 C32 C33 C37 -177.2(5)
C32 C33 C34 C35 -0.7(8)
C37 C33 C34 C35 176.7(5)
C33 C34 C35 C36 -0.1(8)
C33 C34 C35 C38 179.3(5)
C34 C35 C36 C31 1.4(8)
C38 C35 C36 C31 -178.0(5)
C32 C31 C36 C35 -1.7(7)
B1 C31 C36 C35 -176.7(5)
C34 C33 C37 F33 19.0(8)
C32 C33 C37 F33 -163.6(5)
C34 C33 C37 F31 139.9(6)
C32 C33 C37 F31 -42.7(7)
C34 C33 C37 F32 -102.1(6)
C32 C33 C37 F32 75.4(7)
C36 C35 C38 F35B 50(2)
C34 C35 C38 F35B -129(2)
C36 C35 C38 F34B 177(2)
C34 C35 C38 F34B -2(2)
C36 C35 C38 F36B -71(2)
C34 C35 C38 F36B 109(2)
C36 C35 C38 F35 -122.6(6)
C34 C35 C38 F35 57.9(8)
C36 C35 C38 F34 -1.5(8)
C34 C35 C38 F34 179.0(5)
C36 C35 C38 F36 117.1(6)
C34 C35 C38 F36 -62.4(7)
C51 B1 C41 C42 -146.2(5)
C61 B1 C41 C42 90.5(6)
C31 B1 C41 C42 -29.8(7)
C51 B1 C41 C46 41.8(7)
C61 B1 C41 C46 -81.6(6)
C31 B1 C41 C46 158.2(5)
C46 C41 C42 C43 -0.6(8)
B1 C41 C42 C43 -173.1(5)
C41 C42 C43 C44 -0.7(8)
C41 C42 C43 C47 179.5(5)
C42 C43 C44 C45 1.5(8)
C47 C43 C44 C45 -178.7(5)
C43 C44 C45 C46 -1.0(8)
C43 C44 C45 C48 -179.5(6)
C44 C45 C46 C41 -0.3(9)
C48 C45 C46 C41 178.2(6)
C42 C41 C46 C45 1.1(8)
B1 C41 C46 C45 173.7(5)
C44 C43 C47 F43B 8.5(19)
C42 C43 C47 F43B -171.8(18)
C44 C43 C47 F42B -122.4(18)
C42 C43 C47 F42B 57.4(19)
C44 C43 C47 F42 68.9(9)
C42 C43 C47 F42 -111.3(8)
C44 C43 C47 F43 -164.6(6)
C42 C43 C47 F43 15.2(9)
C44 C43 C47 F41B 124.9(14)
C42 C43 C47 F41B -55.3(15)
C44 C43 C47 F41 -47.6(8)
C42 C43 C47 F41 132.2(6)
C44 C45 C48 F44 82.5(11)
C46 C45 C48 F44 -96.0(11)
C44 C45 C48 F44B -98.1(19)
C46 C45 C48 F44B 83.4(19)
C44 C45 C48 F45 -150.9(7)
C46 C45 C48 F45 30.6(10)
C44 C45 C48 F45B 28.2(16)
C46 C45 C48 F45B -150.3(14)
C44 C45 C48 F46 -38.7(10)
C46 C45 C48 F46 142.8(8)
C44 C45 C48 F46B 140.0(14)
C46 C45 C48 F46B -38.5(15)
C61 B1 C51 C52 144.8(5)
C41 B1 C51 C52 27.6(7)
C31 B1 C51 C52 -94.1(5)
C61 B1 C51 C56 -41.8(7)
C41 B1 C51 C56 -159.0(5)
C31 B1 C51 C56 79.3(6)
C56 C51 C52 C53 0.5(7)
B1 C51 C52 C53 174.3(5)
C51 C52 C53 C54 0.4(8)
C51 C52 C53 C57 -178.5(5)
C52 C53 C54 C55 -1.2(8)
C57 C53 C54 C55 177.7(5)
C53 C54 C55 C56 1.2(8)
C53 C54 C55 C58 -176.8(5)
C54 C55 C56 C51 -0.3(8)
C58 C55 C56 C51 177.6(5)
C52 C51 C56 C55 -0.5(7)
B1 C51 C56 C55 -174.4(5)
C54 C53 C57 F51 2.8(8)
C52 C53 C57 F51 -178.3(5)
C54 C53 C57 F52 124.1(6)
C52 C53 C57 F52 -57.0(7)
C54 C53 C57 F53 -118.2(6)
C52 C53 C57 F53 60.6(7)
C56 C55 C58 F56B -39.5(16)
C54 C55 C58 F56B 138.5(15)
C56 C55 C58 F55B 76.3(17)
C54 C55 C58 F55B -105.7(17)
C56 C55 C58 F55 -93.9(8)
C54 C55 C58 F55 84.1(8)
C56 C55 C58 F54B -161.9(17)
C54 C55 C58 F54B 16.1(18)
C56 C55 C58 F56 145.7(6)
C54 C55 C58 F56 -36.3(8)
C56 C55 C58 F54 26.4(9)
C54 C55 C58 F54 -155.6(7)
C51 B1 C61 C62 -25.9(7)
C41 B1 C61 C62 96.6(5)
C31 B1 C61 C62 -142.4(5)
C51 B1 C61 C66 162.4(4)
C41 B1 C61 C66 -75.1(5)
C31 B1 C61 C66 45.9(6)
C66 C61 C62 C63 0.3(7)
B1 C61 C62 C63 -171.8(5)
C61 C62 C63 C64 0.2(8)
C61 C62 C63 C67 179.3(5)
C62 C63 C64 C65 -0.4(8)
C67 C63 C64 C65 -179.5(5)
C63 C64 C65 C66 0.2(7)
C63 C64 C65 C68 -179.1(5)
C64 C65 C66 C61 0.3(8)
C68 C65 C66 C61 179.6(5)
C62 C61 C66 C65 -0.5(7)
B1 C61 C66 C65 172.0(5)
C64 C63 C67 F62B -94.1(18)
C62 C63 C67 F62B 86.8(18)
C64 C63 C67 F63B 43.7(18)
C62 C63 C67 F63B -135.4(18)
C64 C63 C67 F63 -142.1(7)
C62 C63 C67 F63 38.8(9)
C64 C63 C67 F62 89.0(7)
C62 C63 C67 F62 -90.1(7)
C64 C63 C67 F61 -26.3(8)
C62 C63 C67 F61 154.6(5)
C64 C63 C67 F61B 157.2(12)
C62 C63 C67 F61B -21.9(13)
C66 C65 C68 F66 7.1(8)
C64 C65 C68 F66 -173.6(5)
C66 C65 C68 F65 129.2(5)
C64 C65 C68 F65 -51.5(7)
C66 C65 C68 F64 -112.7(6)
C64 C65 C68 F64 66.6(7)
F34B C38 F34 F35B -80(4)
F36B C38 F34 F35B -167(4)
F35 C38 F34 F35B -136(3)
F36 C38 F34 F35B -26(3)
C35 C38 F34 F35B 98(3)
F35B C38 F34 F36B 167(4)
F34B C38 F34 F36B 87(3)
F35 C38 F34 F36B 31(3)
F36 C38 F34 F36B 141(3)
C35 C38 F34 F36B -95(3)
F35B C38 F35 F36B -83(4)
F34B C38 F35 F36B -178(4)
F34 C38 F35 F36B -38(3)
F36 C38 F35 F36B -147(3)
C35 C38 F35 F36B 88(3)
F35B C38 F35 F34B 95(3)
F36B C38 F35 F34B 178(4)
F34 C38 F35 F34B 140(2)
F36 C38 F35 F34B 31(2)
C35 C38 F35 F34B -94(2)
F35B C38 F36 F34B -162(3)
F36B C38 F36 F34B -72(4)
F35 C38 F36 F34B -31(2)
F34 C38 F36 F34B -141(2)
C35 C38 F36 F34B 94(2)
F34B C38 F36 F35B 162(3)
F36B C38 F36 F35B 90(4)
F35 C38 F36 F35B 131(2)
F34 C38 F36 F35B 21(2)
C35 C38 F36 F35B -104(2)
F36B F35 F34B F36 -33(5)
C38 F35 F34B F36 -36(2)
F36B F35 F34B C38 2(4)
F35B F36 F34B F35 19(4)
C38 F36 F34B F35 35.4(19)
F35B F36 F34B C38 -17(3)
F35B C38 F34B F35 -127(2)
F36B C38 F34B F35 -2(3)
F34 C38 F34B F35 -73(3)
F36 C38 F34B F35 -144(3)
C35 C38 F34B F35 108.4(14)
F35B C38 F34B F36 17(3)
F36B C38 F34B F36 142(3)
F35 C38 F34B F36 144(3)
F34 C38 F34B F36 71(3)
C35 C38 F34B F36 -107.6(13)
F36B F34 F35B C38 -12(3)
C38 F34 F35B F36 31(2)
F36B F34 F35B F36 19(5)
F34B C38 F35B F34 135(3)
F36B C38 F35B F34 13(4)
F35 C38 F35B F34 67(3)
F36 C38 F35B F34 151(3)
C35 C38 F35B F34 -103.7(19)
F34B C38 F35B F36 -17(3)
F36B C38 F35B F36 -138(3)
F35 C38 F35B F36 -84(2)
F34 C38 F35B F36 -151(3)
C35 C38 F35B F36 105.1(12)
F34B F36 F35B F34 -16(5)
C38 F36 F35B F34 -33(3)
F34B F36 F35B C38 17(3)
F34B F35 F36B C38 -2(4)
F34B F35 F36B F34 34(6)
C38 F35 F36B F34 37(2)
F35B C38 F36B F35 129(3)
F34B C38 F36B F35 2(3)
F34 C38 F36B F35 139(3)
F36 C38 F36B F35 58(4)
C35 C38 F36B F35 -110(2)
F35B C38 F36B F34 -10(3)
F34B C38 F36B F34 -137(2)
F35 C38 F36B F34 -139(3)
F36 C38 F36B F34 -81(3)
C35 C38 F36B F34 111.1(11)
F35B F34 F36B F35 -27(5)
C38 F34 F36B F35 -40(2)
F35B F34 F36B C38 13(4)
